data_2009045
loop_
_publ_author_name
' Ishida, Hiroyuki '
' Kashino, Setsuo '

_publ_section_title
;
 1:2 Complexes of chloranilic acid with pyrimidine and pyrazine
;
_journal_issue 10
_journal_name_full 'Acta Crystallographica Section C'
_journal_page_first 1714
_journal_page_last 1717
_journal_paper_doi 10.1107/S010827019900709X
_journal_volume 55
_journal_year 1999
_chemical_formula_moiety '2C4 H4 N2, C6 H2 Cl2 O4'
_chemical_formula_sum 'C14 H10 Cl2 N4 O4'
_chemical_formula_weight 369.16
_space_group_IT_number 14
_symmetry_cell_setting monoclinic
_symmetry_space_group_name_Hall '-P 2yn'
_symmetry_space_group_name_H-M 'P 1 21/n 1'
_cell_angle_alpha 90
_cell_angle_beta 94.48(2)
_cell_angle_gamma 90
_cell_formula_units_Z 2
_cell_length_a 3.8283(7)
_cell_length_b 18.514(5)
_cell_length_c 10.795(3)
_cell_measurement_reflns_used 25
_cell_measurement_temperature 296
_cell_measurement_theta_max 11.5
_cell_measurement_theta_min 10.9
_cell_volume 762.8(3)
_computing_cell_refinement 'MSC/AFC Diffractometer Control'
_computing_data_collection 'MSC/AFC Diffractometer Control (Molecular Structure Corporation, 1990)'
_computing_data_reduction 'TEXSAN for Windows (Molecular Structure Corporation, 1997)'
_computing_publication_material 'TEXSAN for Windows'
_computing_structure_refinement 'TEXSAN for Windows'
_computing_structure_solution
;
SIR92 (Altomare et al., 1993)
;
_diffrn_ambient_temperature 296
_diffrn_measurement_device 'Rigaku AFC5R'
_diffrn_measurement_method \w-2\q
_diffrn_radiation_monochromator graphite
_diffrn_radiation_source 'Rigaku rotating anode'
_diffrn_radiation_type 'Mo K\a'
_diffrn_radiation_wavelength 0.71073
_diffrn_reflns_av_R_equivalents 0.0901
_diffrn_reflns_av_sigmaI/netI 0.114
_diffrn_reflns_limit_h_max 4
_diffrn_reflns_limit_h_min 0
_diffrn_reflns_limit_k_max 24
_diffrn_reflns_limit_k_min 0
_diffrn_reflns_limit_l_max 13
_diffrn_reflns_limit_l_min -13
_diffrn_reflns_number 2054
_diffrn_reflns_reduction_process 'Lp corrections applied'
_diffrn_reflns_theta_max 27.5
_diffrn_reflns_theta_min 1.9
_diffrn_standards_decay_% none
_diffrn_standards_interval_count 97
_diffrn_standards_number 3
_exptl_absorpt_coefficient_mu 0.453
_exptl_absorpt_correction_T_max 0.96
_exptl_absorpt_correction_T_min 0.93
_exptl_absorpt_correction_type
;
\y scans (North et al., 1968)
;
_exptl_crystal_colour 'dark red'
_exptl_crystal_density_diffrn 1.607
_exptl_crystal_density_meas ?
_exptl_crystal_description needle
_exptl_crystal_F_000 376
_exptl_crystal_size_max 0.50
_exptl_crystal_size_mid 0.15
_exptl_crystal_size_min 0.10
_refine_diff_density_max 0.00
_refine_diff_density_min -0.90
_refine_ls_extinction_coef 0.0000028(3)
_refine_ls_extinction_method 'Zachariasen (1967)'
_refine_ls_goodness_of_fit_all 1.37
_refine_ls_goodness_of_fit_ref 1.37
_refine_ls_hydrogen_treatment refall
_refine_ls_matrix_type full
_refine_ls_number_constraints 0
_refine_ls_number_parameters 130
_refine_ls_number_reflns 1731
_refine_ls_number_restraints 0
_refine_ls_R_factor_all 0.117
_refine_ls_R_factor_gt 0.065
_refine_ls_shift/su_max 0.01
_refine_ls_shift/su_mean 0.0003
_refine_ls_structure_factor_coef Fsqd
_refine_ls_weighting_details 'w = 1/[\s^2^(Fo) + 0.00004|Fo|^2^]'
_refine_ls_weighting_scheme sigma
_refine_ls_wR_factor_all 0.092
_refine_ls_wR_factor_ref 0.061
_reflns_number_gt 877
_reflns_number_total 1799
_reflns_threshold_expression I>2\s(I)
_cod_data_source_file ob1011.cif
_cod_data_source_block 2
_cod_depositor_comments
;
The following automatic conversions were performed:

'_exptl_crystal_density_meas' value 'not measured' was changed to '?'
- the value is perceived as not measured.

Automatic conversion script
Id: cif_fix_values 3008 2015-01-20 13:52:24Z robertas 
;
_cod_original_sg_symbol_H-M 'P 21/n'
_cod_database_code 2009045

loop_
_symmetry_equiv_pos_as_xyz
'  +x,  +y,  +z'
1/2-x,1/2+y,1/2-z
'  -x,  -y,  -z'
1/2+x,1/2-y,1/2+z

loop_
_atom_site_label
_atom_site_fract_x
_atom_site_fract_y
_atom_site_fract_z
_atom_site_U_iso_or_equiv
_atom_site_adp_type
_atom_site_calc_flag
_atom_site_calc_attached_atom
_atom_site_occupancy
Cl .7279(3) .12075(6) .67562(8) .0356(3) Uani d ? 1.000
O1 1.1169(7) -.01280(10) .7450(2) .0404(9) Uani d ? 1.000
O2 .6310(7) .1159(2) .3998(2) .0375(9) Uani d ? 1.000
N1 .5514(8) .1481(2) .1658(3) .0350(10) Uani d ? 1.000
N2 .4787(9) .1957(2) -.0789(3) .0420(10) Uani d ? 1.000
C1 1.0580(10) -.0050(2) .6331(3) .0270(10) Uani d ? 1.000
C2 .8720(10) .0557(2) .5760(3) .0260(10) Uani d ? 1.000
C3 .8080(10) .0625(2) .4512(3) .0260(10) Uani d ? 1.000
C4 .6610(10) .2131(3) .1347(4) .042(2) Uani d ? 1.000
C5 .6240(10) .2360(2) .0120(4) .042(2) Uani d ? 1.000
C6 .3680(10) .1304(3) -.0452(4) .0400(10) Uani d ? 1.000
C7 .4070(10) .1063(3) .0758(4) .0400(10) Uani d ? 1.000
H1 .610(10) .121(3) .302(4) .120(10) Uiso d ? 1.000
H2 .774(8) .243(2) .197(3) .030(10) Uiso d ? 1.000
H3 .710(10) .282(2) -.010(3) .050(10) Uiso d ? 1.000
H4 .257(9) .105(2) -.113(3) .050(10) Uiso d ? 1.000
H5 .307(9) .064(2) .103(3) .030(10) Uiso d ? 1.000

loop_
_atom_site_aniso_label
_atom_site_aniso_U_11
_atom_site_aniso_U_22
_atom_site_aniso_U_33
_atom_site_aniso_U_12
_atom_site_aniso_U_13
_atom_site_aniso_U_23
Cl .0469(7) .0345(6) .0256(5) .0036(7) .0034(4) -.0046(6)
O1 .066(2) .036(2) .0190(10) .004(2) .0000(10) .0020(10)
O2 .057(2) .029(2) .0250(10) .014(2) -.0030(10) -.0010(10)
N1 .044(2) .038(2) .022(2) .006(2) -.003(2) .002(2)
N2 .058(3) .042(2) .027(2) .003(2) .001(2) .003(2)
C1 .030(2) .029(2) .021(2) -.006(2) .003(2) -.001(2)
C2 .030(2) .026(2) .021(2) -.002(2) .003(2) -.003(2)
C3 .029(2) .028(2) .022(2) -.004(2) .001(2) -.002(2)
C4 .046(3) .041(3) .037(3) .006(2) -.003(2) -.008(2)
C5 .054(3) .034(3) .039(3) .010(3) .008(2) .007(2)
C6 .044(3) .047(3) .027(2) .003(3) -.002(2) -.008(3)
C7 .044(3) .040(3) .036(3) -.005(2) .004(2) .007(2)

loop_
_atom_type_symbol
_atom_type_scat_dispersion_real
_atom_type_scat_dispersion_imag
_atom_type_scat_source
C 0.002 0.002
;International Tables for Crystallography
(1992, Vol. C, Table 6.1.1.2)
;
H 0.000 0.000
;International Tables for Crystallography
(1992, Vol. C, Table 6.1.1.2)
;
O 0.008 0.006
;International Tables for Crystallography
(1992, Vol. C, Table 6.1.1.2)
;
Cl 0.132 0.159
;International Tables for Crystallography
(1992, Vol. C, Tables 4.2.6.8 and 6.1.1.1)
;
N 0.004 0.003
;International Tables for Crystallography
(1992, Vol. C, Table 6.1.1.2)
;

loop_
_geom_angle_atom_site_label_1
_geom_angle_atom_site_label_2
_geom_angle_atom_site_label_3
_geom_angle_site_symmetry_1
_geom_angle_site_symmetry_3
_geom_angle
_geom_angle_publ_flag
C3 O2 H1 . . 119(3) no
O1 C1 C2 . . 124.3(4) yes
O1 C1 C3 . 3_756 117.7(4) yes
C2 C1 C3 . 3_756 118.0(4) yes
Cl C2 C1 . . 116.5(3) yes
Cl C2 C3 . . 120.8(4) yes
C1 C2 C3 . . 122.8(4) yes
O2 C3 C1 . 3_756 117.9(4) yes
O2 C3 C2 . . 122.8(4) yes
C1 C3 C2 3_756 . 119.2(4) yes
N1 C4 C5 . . 120.6(5) yes
N1 C4 H2 . . 119(2) no
C5 C4 H2 . . 120(2) no
N2 C5 C4 . . 122.8(5) yes
C4 N1 C7 . . 117.7(4) yes
C5 N2 C6 . . 115.6(4) yes
N2 C5 H3 . . 117(3) no
C4 C5 H3 . . 120(3) no
N2 C6 C7 . . 122.4(5) yes
N2 C6 H4 . . 112(3) no
C7 C6 H4 . . 126(3) no
N1 C7 C6 . . 120.8(5) yes
N1 C7 H5 . . 115(2) no
C6 C7 H5 . . 124(2) no

loop_
_geom_bond_atom_site_label_1
_geom_bond_atom_site_label_2
_geom_bond_site_symmetry_1
_geom_bond_site_symmetry_2
_geom_bond_distance
_geom_bond_publ_flag
Cl C2 . . 1.733(4) yes
O1 C1 . . 1.219(4) yes
O2 C3 . . 1.298(5) yes
O2 H1 . . 1.06(5) no
C1 C2 . . 1.443(6) yes
C1 C3 . 3_756 1.517(5) yes
C2 C3 . . 1.356(5) yes
N1 C4 . . 1.326(6) yes
N1 C7 . . 1.329(5) yes
N2 C5 . . 1.320(6) yes
N2 C6 . . 1.340(6) yes
C4 C5 . . 1.387(6) yes
C4 H2 . . .95(4) no
C5 H3 . . .96(4) no
C6 C7 . . 1.378(6) yes
C6 H4 . . .94(4) no
C7 H5 . . .93(4) no

loop_
_geom_contact_atom_site_label_1
_geom_contact_atom_site_label_2
_geom_contact_distance
_geom_contact_site_symmetry_1
_geom_contact_publ_flag
O1 N1 2.938(5) 3_756 no
O2 N1 2.590(4) . no

loop_
_geom_torsion_atom_site_label_1
_geom_torsion_atom_site_label_2
_geom_torsion_atom_site_label_3
_geom_torsion_atom_site_label_4
_geom_torsion_site_symmetry_3
_geom_torsion_site_symmetry_4
_geom_torsion
_geom_torsion_publ_flag
Cl C2 C1 O1 . . 0.2(6) no
Cl C2 C1 C3 . 3_756 -179.2(3) no
Cl C2 C3 O2 . . -2.1(6) no
Cl C2 C3 C1 . 3_756 179.2(3) no
O1 C1 C2 C3 . . -179.6(4) no
O1 C1 C3 O2 3_756 3_756 -1.7(6) no
O1 C1 C3 C2 3_756 3_756 179.6(4) no
O2 C3 C1 C2 3_756 3_756 -177.8(4) no
O2 C3 C2 C1 . . 177.7(4) no
N1 C4 C5 N2 . . 0.6(8) no
N1 C7 C6 N2 . . 1.5(8) no
C4 N1 C7 C6 . . -1.1(7) no
C4 C5 N2 C6 . . -0.3(8) no
C5 N2 C6 C7 . . -0.8(7) no
C5 C4 N1 C7 . . 0.1(7) no
